data_4037462
loop_
_publ_author_name
'Castillo, Juan-Carlos'
'Estupi\~nan, Diego'
'Nogueras, Manuel'
'Cobo, Justo'
'Portilla, Jaime'

_publ_section_title
;
 6-(Aryldiazenyl)pyrazolo[1,5-a]pyrimidines as Strategic Intermediates for
 the Synthesis of Pyrazolo[5,1-b]purines.
;
_journal_issue 24
_journal_name_full 'The Journal of organic chemistry'
_journal_page_first 12364
_journal_page_last 12373
_journal_paper_doi 10.1021/acs.joc.6b02431
_journal_volume 81
_journal_year 2016
_chemical_formula_sum 'C10 H9 N3 O'
_chemical_formula_weight 187.2
_space_group_crystal_system monoclinic
_space_group_IT_number 14
_space_group_name_Hall '-P 2ybc'
_space_group_name_H-M_alt 'P 1 21/c 1'
_atom_sites_solution_hydrogens mixed
_audit_creation_date 2016-09-26T20:14:04-00:00
_audit_creation_method 'WinGX routine CIF_UPDATE'
_cell_angle_alpha 90
_cell_angle_beta 104.352(2)
_cell_angle_gamma 90
_cell_formula_units_Z 4
_cell_length_a 6.8354(5)
_cell_length_b 11.3494(10)
_cell_length_c 12.1390(9)
_cell_measurement_reflns_used 191
_cell_measurement_temperature 100(2)
_cell_measurement_theta_max 24.66
_cell_measurement_theta_min 3.60
_cell_volume 912.33(12)
_computing_cell_refinement 'SAINT v8.37A (Bruker, 2015)'
_computing_data_collection 'APEX3 v2016.1-0 (Bruker AXS Inc., 2016)'
_computing_data_reduction 'SAINT v8.37A (Bruker, 2015)'
_computing_structure_refinement 'SHELXL-2014/7 (Sheldrick, 2014)'
_computing_structure_solution 'SIR2014 (Giacovazzo et al, 2014)'
_diffrn_ambient_temperature 100(2)
_diffrn_measured_fraction_theta_full 0.983
_diffrn_measured_fraction_theta_max 0.983
_diffrn_measurement_device_type 'Bruker D8 Venture'
_diffrn_measurement_method '\f and \w scans'
_diffrn_radiation_monochromator 'multilayer mirror'
_diffrn_radiation_type MoK\a
_diffrn_radiation_wavelength 0.71073
_diffrn_reflns_av_R_equivalents 0.0473
_diffrn_reflns_av_unetI/netI 0.0291
_diffrn_reflns_Laue_measured_fraction_full 0.983
_diffrn_reflns_Laue_measured_fraction_max 0.983
_diffrn_reflns_limit_h_max 8
_diffrn_reflns_limit_h_min -8
_diffrn_reflns_limit_k_max 14
_diffrn_reflns_limit_k_min 0
_diffrn_reflns_limit_l_max 15
_diffrn_reflns_limit_l_min 0
_diffrn_reflns_number 3695
_diffrn_reflns_point_group_measured_fraction_full 0.983
_diffrn_reflns_point_group_measured_fraction_max 0.983
_diffrn_reflns_theta_full 27.485
_diffrn_reflns_theta_max 27.485
_diffrn_reflns_theta_min 2.494
_diffrn_source 'INCOATEC high brilliance microfocus sealed tube'
_exptl_absorpt_coefficient_mu 0.093
_exptl_absorpt_correction_T_max 0.7455
_exptl_absorpt_correction_T_min 0.6810
_exptl_absorpt_correction_type multi-scan
_exptl_absorpt_process_details
;
TWINABS-2012/1 - Bruker AXS scaling for twinned crystals.
two twin component present,
twin fraction 0.5/0.5 related by 
Rotation angle  (degrees)         : 179.946
Rotation vector (laboratory)      :  -0.3464 -0.8574  0.3807
Rotation vector (reciprocal cell) :  -0.00   -0.00    1.00
Rotation vector (direct cell)     :  10.98   -0.01   25.00

Unit cell relationships           : a' =  -1 * a                
                                    b' =          +1 * b        
                                    c' =                  -1 * c 
;
_exptl_crystal_colour yellow
_exptl_crystal_density_diffrn 1.363
_exptl_crystal_description neddles
_exptl_crystal_F_000 392
_exptl_crystal_size_max 0.3
_exptl_crystal_size_mid 0.15
_exptl_crystal_size_min 0.12
_refine_diff_density_max 0.301
_refine_diff_density_min -0.332
_refine_diff_density_rms 0.078
_refine_ls_extinction_method none
_refine_ls_goodness_of_fit_ref 1.048
_refine_ls_hydrogen_treatment constr
_refine_ls_matrix_type full
_refine_ls_number_parameters 128
_refine_ls_number_reflns 3695
_refine_ls_number_restraints 1
_refine_ls_restrained_S_all 1.048
_refine_ls_R_factor_all 0.0622
_refine_ls_R_factor_gt 0.0548
_refine_ls_shift/su_max 0.021
_refine_ls_shift/su_mean 0.003
_refine_ls_structure_factor_coef Fsqd
_refine_ls_weighting_details 'w=1/[\s^2^(Fo^2^)+(0.1073P)^2^+0.4118P] where P=(Fo^2^+2Fc^2^)/3'
_refine_ls_weighting_scheme calc
_refine_ls_wR_factor_gt 0.1667
_refine_ls_wR_factor_ref 0.175
_reflns_Friedel_coverage 0
_reflns_number_gt 3284
_reflns_number_total 3695
_reflns_threshold_expression 'I > 2\s(I)'
_cod_data_source_file jo6b02431_si_001.cif
_cod_data_source_block 3'a
_cod_depositor_comments
;
The following automatic conversions were performed:

data item '_exptl_absorpt_correction_type' value 'Multi-scan' was
changed to 'multi-scan' in accordance with the
/home/saulius/struct/COD-crude-data/automatic-downloads/DataCite-retrospective/ACS/depositions/lib/dictionaries/cif_core.dic
dictionary named 'cif_core.dic' version 2.4.2 last updated on
2011-04-26.

Automatic conversion script
Id: cif_fix_values 6909 2019-04-08 15:41:33Z antanas 
;
_cod_original_sg_symbol_H-M 'P 21/c'
_cod_database_code 4037462
_shelx_estimated_absorpt_t_min 0.973
_shelx_estimated_absorpt_t_max 0.989

loop_
_space_group_symop_operation_xyz
'x, y, z'
'-x, y+1/2, -z+1/2'
'-x, -y, -z'
'x, -y-1/2, z-1/2'

loop_
_atom_site_label
_atom_site_type_symbol
_atom_site_fract_x
_atom_site_fract_y
_atom_site_fract_z
_atom_site_U_iso_or_equiv
_atom_site_adp_type
_atom_site_occupancy
_atom_site_site_symmetry_order
_atom_site_calc_flag
_atom_site_refinement_flags_posn
_atom_site_refinement_flags_adp
C2 C 0.2948(3) 0.66764(18) 0.14202(16) 0.0139(4) Uani 1 1 d . .
N21 N 0.2829(2) 0.56875(15) 0.08492(13) 0.0136(4) Uani 1 1 d . .
O3 O 0.3524(2) 0.75712(13) 0.31918(13) 0.0204(4) Uani 1 1 d . .
C22 C 0.2554(3) 0.35594(18) -0.03420(17) 0.0161(4) Uani 1 1 d . .
H22 H 0.2913 0.3511 0.0464 0.019 Uiso 1 1 calc R U
C21 C 0.2239(3) 0.46487(18) -0.08829(16) 0.0133(4) Uani 1 1 d . .
N22 N 0.2419(2) 0.57127(15) -0.02635(13) 0.0143(4) Uani 1 1 d D .
H2 H 0.243 0.6367 -0.062 0.017 Uiso 1 1 d DR U
C3 C 0.3460(3) 0.66372(18) 0.26733(16) 0.0149(4) Uani 1 1 d . .
C4 C 0.3863(3) 0.54705(19) 0.32568(17) 0.0190(4) Uani 1 1 d . .
H4A H 0.4922 0.5558 0.3962 0.028 Uiso 1 1 calc R U
H4B H 0.4306 0.4907 0.2757 0.028 Uiso 1 1 calc R U
H4C H 0.2625 0.5181 0.3434 0.028 Uiso 1 1 calc R U
C25 C 0.1512(3) 0.37030(19) -0.27135(17) 0.0181(4) Uani 1 1 d . .
2H5 H 0.1159 0.3751 -0.352 0.022 Uiso 1 1 calc R U
C26 C 0.1733(3) 0.47276(18) -0.20639(16) 0.0157(4) Uani 1 1 d . .
H26 H 0.1539 0.5476 -0.2425 0.019 Uiso 1 1 calc R U
C1 C 0.2526(3) 0.78119(18) 0.08848(16) 0.0155(4) Uani 1 1 d . .
C24 C 0.1807(3) 0.26116(19) -0.21828(18) 0.0193(5) Uani 1 1 d . .
H24 H 0.1649 0.1912 -0.2626 0.023 Uiso 1 1 calc R U
C23 C 0.2335(3) 0.25418(19) -0.10026(19) 0.0195(4) Uani 1 1 d . .
H23 H 0.2547 0.1793 -0.0643 0.023 Uiso 1 1 calc R U
N1 N 0.2108(3) 0.87026(17) 0.04372(16) 0.0222(4) Uani 1 1 d . .

loop_
_atom_site_aniso_label
_atom_site_aniso_U_11
_atom_site_aniso_U_22
_atom_site_aniso_U_33
_atom_site_aniso_U_23
_atom_site_aniso_U_13
_atom_site_aniso_U_12
C2 0.0143(9) 0.0151(10) 0.0128(9) -0.0003(7) 0.0040(6) -0.0011(6)
N21 0.0120(7) 0.0173(9) 0.0121(8) -0.0021(6) 0.0041(5) -0.0013(6)
O3 0.0274(8) 0.0179(8) 0.0158(8) -0.0049(6) 0.0050(5) 0.0002(5)
C22 0.0158(9) 0.0184(11) 0.0146(9) 0.0001(7) 0.0048(7) 0.0008(7)
C21 0.0106(8) 0.0157(10) 0.0142(9) -0.0030(7) 0.0046(6) -0.0015(6)
N22 0.0184(8) 0.0127(9) 0.0118(8) 0.0002(6) 0.0037(6) -0.0005(6)
C3 0.0135(8) 0.0186(10) 0.0128(9) -0.0029(7) 0.0038(6) -0.0007(7)
C4 0.0222(10) 0.0188(11) 0.0161(10) 0.0004(8) 0.0053(7) 0.0030(7)
C25 0.0158(9) 0.0240(11) 0.0140(9) -0.0053(8) 0.0031(7) -0.0024(7)
C26 0.0162(9) 0.0165(11) 0.0145(9) -0.0003(7) 0.0038(7) 0.0005(6)
C1 0.0169(9) 0.0175(11) 0.0125(9) -0.0037(8) 0.0044(7) -0.0023(7)
C24 0.0170(10) 0.0188(11) 0.0227(11) -0.0074(8) 0.0063(7) -0.0025(7)
C23 0.0197(9) 0.0159(10) 0.0241(11) 0.0003(8) 0.0076(7) 0.0006(7)
N1 0.0277(9) 0.0207(10) 0.0182(9) 0.0002(8) 0.0053(7) 0.0010(7)

loop_
_atom_type_symbol
_atom_type_description
_atom_type_scat_dispersion_real
_atom_type_scat_dispersion_imag
_atom_type_scat_source
C C 0.0033 0.0016 'International Tables Vol C Tables 4.2.6.8 and 6.1.1.4'
H H 0 0 'International Tables Vol C Tables 4.2.6.8 and 6.1.1.4'
N N 0.0061 0.0033 'International Tables Vol C Tables 4.2.6.8 and 6.1.1.4'
O O 0.0106 0.006 'International Tables Vol C Tables 4.2.6.8 and 6.1.1.4'

loop_
_geom_angle_atom_site_label_1
_geom_angle_atom_site_label_2
_geom_angle_atom_site_label_3
_geom_angle
N21 C2 C1 123.25(17)
N21 C2 C3 119.16(17)
C1 C2 C3 117.54(17)
N22 N21 C2 119.73(16)
C21 C22 C23 118.89(18)
C22 C21 C26 120.87(18)
C22 C21 N22 121.73(17)
C26 C21 N22 117.40(18)
N21 N22 C21 119.91(16)
O3 C3 C2 118.16(18)
O3 C3 C4 122.87(17)
C2 C3 C4 118.97(17)
C24 C25 C26 119.99(18)
C21 C26 C25 119.61(19)
N1 C1 C2 177.1(2)
C25 C24 C23 120.00(19)
C24 C23 C22 120.6(2)

loop_
_geom_bond_atom_site_label_1
_geom_bond_atom_site_label_2
_geom_bond_distance
C2 N21 1.311(3)
C2 C1 1.440(3)
C2 C3 1.475(3)
N21 N22 1.310(2)
O3 C3 1.228(2)
C22 C21 1.391(3)
C22 C23 1.393(3)
C21 C26 1.392(3)
C21 N22 1.412(2)
C3 C4 1.495(3)
C25 C24 1.388(3)
C25 C26 1.392(3)
C1 N1 1.150(3)
C24 C23 1.390(3)

loop_
_geom_hbond_atom_site_label_D
_geom_hbond_atom_site_label_H
_geom_hbond_atom_site_label_A
_geom_hbond_distance_DH
_geom_hbond_distance_HA
_geom_hbond_distance_DA
_geom_hbond_angle_DHA
_geom_hbond_site_symmetry_A
N22 H2 O3 0.86 2.15 2.930(2) 150.3 4_575

loop_
_geom_torsion_atom_site_label_1
_geom_torsion_atom_site_label_2
_geom_torsion_atom_site_label_3
_geom_torsion_atom_site_label_4
_geom_torsion
C1 C2 N21 N22 4.0(3)
C3 C2 N21 N22 -178.50(15)
C23 C22 C21 C26 -0.6(3)
C23 C22 C21 N22 179.39(16)
C2 N21 N22 C21 -178.42(14)
C22 C21 N22 N21 -2.2(3)
C26 C21 N22 N21 177.82(15)
N21 C2 C3 O3 -178.54(15)
C1 C2 C3 O3 -0.9(3)
N21 C2 C3 C4 1.0(3)
C1 C2 C3 C4 178.68(15)
C22 C21 C26 C25 0.8(3)
N22 C21 C26 C25 -179.17(15)
C24 C25 C26 C21 -0.3(3)
C26 C25 C24 C23 -0.4(3)
C25 C24 C23 C22 0.6(3)
C21 C22 C23 C24 -0.1(3)
